data_1514710
loop_
_publ_author_name
'Brown-Xu, Samantha E.'
'Chisholm, Malcolm H.'
'Durr, Christopher B.'
'Lewis, Sharlene A.'
'Naseri, Vesal'
'Spilker, Thomas F.'

_publ_section_title
;
 MM quadruple bonds supported by cyanoacrylate ligands. Extending photon
 harvesting into the near infrared and studies of the MLCT states
;
_journal_issue 5
_journal_name_full 'Chemical Science'
_journal_page_first 2105
_journal_paper_doi 10.1039/c3sc50322d
_journal_volume 4
_journal_year 2013
_chemical_compound_source 'synthesis as described'
_chemical_formula_moiety 'C76 H76 Mo2 N4 O8, 3(4 H8 O)'
_chemical_formula_sum 'C88 H100 Mo2 N4 O11'
_chemical_formula_weight 1581.6
_chemical_name_common 'Chisholm 1892'
_chemical_name_systematic
;
?
;
_space_group_IT_number 2
_symmetry_cell_setting triclinic
_symmetry_Int_Tables_number 2
_symmetry_space_group_name_Hall '-P 1'
_symmetry_space_group_name_H-M 'P -1'
_atom_sites_solution_hydrogens geom
_atom_sites_solution_primary direct
_atom_sites_solution_secondary difmap
_audit_conform_dict_location ftp://ftp.iucr.org/pub/cif_core.dic
_audit_conform_dict_name cif_core.dic
_audit_conform_dict_version 2.4
_audit_creation_date 2013-01-04T12:38:10-00:00
_audit_creation_method 'WinGX routine CIF_UPDATE'
_cell_angle_alpha 74.31(3)
_cell_angle_beta 76.48(3)
_cell_angle_gamma 72.72(3)
_cell_formula_units_Z 2
_cell_length_a 12.843(3)
_cell_length_b 16.816(3)
_cell_length_c 21.696(4)
_cell_measurement_reflns_used 14939
_cell_measurement_temperature 150(2)
_cell_measurement_theta_max 25.028
_cell_measurement_theta_min 1.018
_cell_measurement_wavelength 0.71073
_cell_volume 4247.0(17)
_computing_cell_refinement 'HKL Scalepack (Otwinowski & Minor 1997)'
_computing_data_collection 'Collect (Bruker AXS BV, 1997-2004)'
_computing_data_reduction 'HKL Denzo and Scalepack (Otwinowski & Minor 1997)'
_computing_molecular_graphics 'Ortep-3 for Windows (Farrugia, 1997)'
_computing_publication_material 'WinGX publication routines (Farrugia, 1999)'
_computing_structure_refinement 'SHELXL-97 (Sheldrick, 2008)'
_diffrn_ambient_temperature 150(2)
_diffrn_detector 'CCD plate'
_diffrn_detector_area_resol_mean 9
_diffrn_measured_fraction_theta_full 0.999
_diffrn_measured_fraction_theta_max 0.999
_diffrn_measurement_device '95mm CCD camera on \k-goniostat'
_diffrn_measurement_device_type KappaCCD
_diffrn_measurement_method 'CCD rotation images, thick slices'
_diffrn_orient_matrix_type 'by Bruker AXS Collect from scalepack cell'
_diffrn_orient_matrix_UB_11 0.581724E-1
_diffrn_orient_matrix_UB_12 -0.397376E-1
_diffrn_orient_matrix_UB_13 -0.246276E-1
_diffrn_orient_matrix_UB_21 0.474633E-1
_diffrn_orient_matrix_UB_22 0.413492E-1
_diffrn_orient_matrix_UB_23 -0.130064E-1
_diffrn_orient_matrix_UB_31 0.346885E-1
_diffrn_orient_matrix_UB_32 -0.279388E-1
_diffrn_orient_matrix_UB_33 0.397742E-1
_diffrn_radiation_monochromator graphite
_diffrn_radiation_probe x-ray
_diffrn_radiation_type MoK\a
_diffrn_radiation_wavelength 0.71073
_diffrn_reflns_av_unetI/netI 0.0644
_diffrn_reflns_limit_h_max 15
_diffrn_reflns_limit_h_min -14
_diffrn_reflns_limit_k_max 19
_diffrn_reflns_limit_k_min -18
_diffrn_reflns_limit_l_max 25
_diffrn_reflns_limit_l_min 0
_diffrn_reflns_number 14467
_diffrn_reflns_theta_full 24.71
_diffrn_reflns_theta_max 24.71
_diffrn_reflns_theta_min 2.57
_diffrn_source 'Enraf Nonius FR590'
_exptl_absorpt_coefficient_mu 0.354
_exptl_absorpt_correction_T_max 0.958
_exptl_absorpt_correction_T_min 0.796
_exptl_absorpt_correction_type multi-scan
_exptl_absorpt_process_details 'HKL Scalepack (Otwinowski & Minor, 1997)'
_exptl_crystal_colour brown
_exptl_crystal_density_diffrn 1.237
_exptl_crystal_density_method 'not measured'
_exptl_crystal_description block
_exptl_crystal_F_000 1656
_exptl_crystal_size_max 0.27
_exptl_crystal_size_mid 0.23
_exptl_crystal_size_min 0.12
_platon_squeeze_void_average_x 0.500
_platon_squeeze_void_average_y 0.500
_platon_squeeze_void_average_z 0.000
_platon_squeeze_void_count_electrons 43
_platon_squeeze_void_nr 1
_platon_squeeze_void_volume 290
_refine_diff_density_max 0.929
_refine_diff_density_min -0.508
_refine_diff_density_rms 0.085
_refine_ls_extinction_method none
_refine_ls_goodness_of_fit_ref 1.08
_refine_ls_hydrogen_treatment constr
_refine_ls_matrix_type full
_refine_ls_number_parameters 946
_refine_ls_number_reflns 14467
_refine_ls_number_restraints 0
_refine_ls_restrained_S_all 1.08
_refine_ls_R_factor_all 0.0998
_refine_ls_R_factor_gt 0.059
_refine_ls_shift/su_max 0.035
_refine_ls_shift/su_mean 0.004
_refine_ls_structure_factor_coef Fsqd
_refine_ls_weighting_details 'calc w=1/[\s^2^(Fo^2^)+(0.0947P)^2^+1.0219P] where P=(Fo^2^+2Fc^2^)/3'
_refine_ls_weighting_scheme calc
_refine_ls_wR_factor_gt 0.1544
_refine_ls_wR_factor_ref 0.1682
_reflns_number_gt 9794
_reflns_number_total 14467
_reflns_threshold_expression >2\s(I)
_cod_data_source_file c3sc50322d.txt
_cod_data_source_block sharlene2
_cod_depositor_comments
;

2019-04-22
Z value and formula fixed to values more according to usual
chemical conventions.                 miguel
;
_cod_original_formula_sum 'C176 H200 Mo4 N8 O22'
_cod_original_formula_weight 3163.2
_cod_original_formula_moiety 'C84 H92 Mo2 N4 O10, C76 H76 Mo2 N4 O8, 4(C4 H8 O)'
_cod_original_formula_units_Z 1
_cod_original_cell_volume 4247.0(15)
_cod_database_code 1514710

loop_
_symmetry_equiv_pos_as_xyz
'x, y, z'
'-x, -y, -z'

loop_
_atom_site_label
_atom_site_type_symbol
_atom_site_fract_x
_atom_site_fract_y
_atom_site_fract_z
_atom_site_U_iso_or_equiv
_atom_site_adp_type
_atom_site_occupancy
_atom_site_symmetry_multiplicity
_atom_site_calc_flag
_atom_site_refinement_flags
Mo1 Mo 0.94397(3) 0.55468(2) 0.478688(19) 0.03421(13) Uani 1 1 d .
Mo2 Mo 0.44771(3) 0.95839(2) 0.011163(19) 0.03856(14) Uani 1 1 d .
N1 N 1.0017(3) 0.9938(2) 0.71928(18) 0.0407(9) Uani 1 1 d .
N2 N 1.2423(5) 0.5716(3) 0.6655(3) 0.0916(19) Uani 1 1 d .
N3 N 0.3106(3) 1.0222(2) -0.45868(18) 0.0409(9) Uani 1 1 d .
N4 N 0.5427(5) 1.1851(3) -0.2690(2) 0.0738(15) Uani 1 1 d .
O1 O 0.9873(2) 0.63298(17) 0.52413(14) 0.0362(7) Uani 1 1 d .
O2 O 1.1080(2) 0.51712(17) 0.56936(15) 0.0387(7) Uani 1 1 d .
O3 O 0.9348(2) 0.42366(17) 0.60324(14) 0.0374(7) Uani 1 1 d .
O4 O 0.8173(2) 0.53924(17) 0.55912(15) 0.0376(7) Uani 1 1 d .
O5 O 0.4188(2) 0.99154(19) -0.08567(14) 0.0402(7) Uani 1 1 d .
O6 O 0.5286(3) 1.08042(18) -0.10887(14) 0.0414(7) Uani 1 1 d .
O7 O 0.5789(3) 0.85611(19) -0.01266(15) 0.0442(8) Uani 1 1 d .
O8 O 0.6903(2) 0.94414(19) -0.03647(15) 0.0434(8) Uani 1 1 d .
O100 O 0.2991(4) 0.8772(3) 0.0369(2) 0.0857(14) Uani 1 1 d .
O200 O 0.8155(3) 0.68038(19) 0.40545(16) 0.0481(8) Uani 1 1 d .
C1 C 1.0585(4) 0.5966(3) 0.5620(2) 0.0359(10) Uani 1 1 d .
C2 C 1.0822(4) 0.6474(3) 0.6008(2) 0.0401(11) Uani 1 1 d .
C3 C 1.0183(4) 0.7276(3) 0.6015(2) 0.0385(11) Uani 1 1 d .
H3A H 0.9624 0.745 0.5752 0.046 Uiso 1 1 calc R
C4 C 1.0186(4) 0.7918(3) 0.6342(2) 0.0370(11) Uani 1 1 d .
C5 C 0.9427(4) 0.8707(3) 0.6209(2) 0.0409(11) Uani 1 1 d .
H5A H 0.893 0.8788 0.5922 0.049 Uiso 1 1 calc R
C6 C 0.9376(4) 0.9363(3) 0.6478(2) 0.0420(11) Uani 1 1 d .
H6A H 0.8857 0.9894 0.6369 0.05 Uiso 1 1 calc R
C7 C 1.0084(4) 0.9264(3) 0.6914(2) 0.0391(11) Uani 1 1 d .
C8 C 1.0857(4) 0.8474(3) 0.7051(2) 0.0420(11) Uani 1 1 d .
H8A H 1.1351 0.8395 0.734 0.05 Uiso 1 1 calc R
C9 C 1.0908(4) 0.7817(3) 0.6776(2) 0.0416(11) Uani 1 1 d .
H9A H 1.1434 0.7288 0.6877 0.05 Uiso 1 1 calc R
C10 C 0.9576(4) 1.0795(3) 0.6853(2) 0.0416(12) Uani 1 1 d .
C11 C 0.8601(4) 1.1300(3) 0.7118(3) 0.0553(14) Uani 1 1 d .
H11A H 0.8213 1.1084 0.753 0.066 Uiso 1 1 calc R
C12 C 0.8194(5) 1.2113(3) 0.6785(3) 0.0597(15) Uani 1 1 d .
H12A H 0.7528 1.246 0.697 0.072 Uiso 1 1 calc R
C13 C 0.8743(4) 1.2424(3) 0.6191(3) 0.0505(13) Uani 1 1 d .
H13A H 0.8453 1.2985 0.596 0.061 Uiso 1 1 calc R
C14 C 0.9717(4) 1.1927(3) 0.5927(3) 0.0476(13) Uani 1 1 d .
H14A H 1.0098 1.2148 0.5514 0.057 Uiso 1 1 calc R
C15 C 1.0140(4) 1.1116(3) 0.6255(2) 0.0418(11) Uani 1 1 d .
H15A H 1.0816 1.0777 0.6073 0.05 Uiso 1 1 calc R
C16 C 1.0347(4) 0.9820(3) 0.7804(2) 0.0446(12) Uani 1 1 d .
C17 C 1.0817(4) 1.0424(3) 0.7898(3) 0.0527(13) Uani 1 1 d .
H17A H 1.0918 1.09 0.7556 0.063 Uiso 1 1 calc R
C18 C 1.1130(5) 1.0333(4) 0.8478(3) 0.0688(17) Uani 1 1 d .
H18A H 1.1452 1.0743 0.8534 0.083 Uiso 1 1 calc R
C19 C 1.0983(5) 0.9652(5) 0.8983(3) 0.0800(19) Uani 1 1 d .
H19A H 1.1211 0.9584 0.9385 0.096 Uiso 1 1 calc R
C20 C 1.0494(6) 0.9067(4) 0.8890(3) 0.0760(18) Uani 1 1 d .
H20A H 1.0375 0.8599 0.9236 0.091 Uiso 1 1 calc R
C21 C 1.0185(4) 0.9152(3) 0.8317(2) 0.0532(13) Uani 1 1 d .
H21A H 0.985 0.8745 0.8266 0.064 Uiso 1 1 calc R
C22 C 1.1712(5) 0.6048(3) 0.6370(3) 0.0567(15) Uani 1 1 d .
C23 C 0.8407(4) 0.4750(3) 0.6059(2) 0.0372(11) Uani 1 1 d .
C24 C 0.7542(4) 0.4597(3) 0.6641(2) 0.0433(12) Uani 1 1 d .
C25 C 0.7718(4) 0.4571(3) 0.7255(2) 0.0503(13) Uani 1 1 d .
C26 C 0.6916(5) 0.4391(4) 0.7787(3) 0.0642(15) Uani 1 1 d .
H26A H 0.7023 0.4391 0.8205 0.077 Uiso 1 1 calc R
C27 C 0.5955(5) 0.4209(4) 0.7726(3) 0.0634(15) Uani 1 1 d .
C28 C 0.5802(4) 0.4245(3) 0.7109(3) 0.0613(15) Uani 1 1 d .
H28A H 0.5152 0.4125 0.7059 0.074 Uiso 1 1 calc R
C29 C 0.6563(4) 0.4449(3) 0.6560(3) 0.0483(12) Uani 1 1 d .
C30 C 0.4680(4) 1.0447(3) -0.1253(2) 0.0400(11) Uani 1 1 d .
C31 C 0.4554(4) 1.0652(3) -0.1946(2) 0.0399(11) Uani 1 1 d .
C32 C 0.4056(4) 1.0201(3) -0.2163(2) 0.0394(11) Uani 1 1 d .
H32A H 0.3779 0.9778 -0.1831 0.047 Uiso 1 1 calc R
C33 C 0.3861(4) 1.0235(3) -0.2800(2) 0.0383(11) Uani 1 1 d .
C34 C 0.3305(4) 0.9664(3) -0.2853(2) 0.0425(11) Uani 1 1 d .
H34A H 0.3093 0.9265 -0.2475 0.051 Uiso 1 1 calc R
C35 C 0.3055(4) 0.9659(3) -0.3435(2) 0.0397(11) Uani 1 1 d .
H35A H 0.2672 0.9263 -0.3453 0.048 Uiso 1 1 calc R
C36 C 0.3363(4) 1.0236(3) -0.4001(2) 0.0363(11) Uani 1 1 d .
C37 C 0.3933(4) 1.0799(3) -0.3951(2) 0.0378(11) Uani 1 1 d .
H37A H 0.4157 1.1191 -0.4331 0.045 Uiso 1 1 calc R
C38 C 0.4179(3) 1.0804(3) -0.3371(2) 0.0359(10) Uani 1 1 d .
H38A H 0.4569 1.1196 -0.3355 0.043 Uiso 1 1 calc R
C39 C 0.2994(4) 0.9439(3) -0.4686(2) 0.0398(11) Uani 1 1 d .
C40 C 0.3814(4) 0.8701(3) -0.4597(2) 0.0483(12) Uani 1 1 d .
H40A H 0.4461 0.8691 -0.4451 0.058 Uiso 1 1 calc R
C41 C 0.3696(5) 0.7974(3) -0.4719(3) 0.0631(15) Uani 1 1 d .
H41A H 0.4262 0.7461 -0.4652 0.076 Uiso 1 1 calc R
C42 C 0.2771(6) 0.7981(4) -0.4935(3) 0.0686(17) Uani 1 1 d .
H42A H 0.2702 0.7475 -0.502 0.082 Uiso 1 1 calc R
C43 C 0.1949(5) 0.8714(4) -0.5029(3) 0.0643(16) Uani 1 1 d .
H43A H 0.131 0.872 -0.5181 0.077 Uiso 1 1 calc R
C44 C 0.2051(4) 0.9450(3) -0.4901(2) 0.0523(13) Uani 1 1 d .
H44A H 0.1478 0.9959 -0.4961 0.063 Uiso 1 1 calc R
C45 C 0.3125(4) 1.0916(3) -0.5145(2) 0.0373(11) Uani 1 1 d .
C46 C 0.3599(4) 1.0745(3) -0.5754(2) 0.0437(12) Uani 1 1 d .
H46A H 0.3906 1.0172 -0.58 0.052 Uiso 1 1 calc R
C47 C 0.3627(4) 1.1399(4) -0.6287(2) 0.0584(15) Uani 1 1 d .
H47A H 0.3941 1.1278 -0.6704 0.07 Uiso 1 1 calc R
C48 C 0.3196(5) 1.2245(3) -0.6223(3) 0.0593(15) Uani 1 1 d .
H48A H 0.3237 1.2699 -0.6592 0.071 Uiso 1 1 calc R
C49 C 0.2710(4) 1.2413(3) -0.5618(3) 0.0525(13) Uani 1 1 d .
H49A H 0.2402 1.2988 -0.5575 0.063 Uiso 1 1 calc R
C50 C 0.2665(4) 1.1762(3) -0.5080(2) 0.0434(12) Uani 1 1 d .
H50A H 0.2324 1.1884 -0.4666 0.052 Uiso 1 1 calc R
C51 C 0.5050(4) 1.1321(3) -0.2363(2) 0.0495(13) Uani 1 1 d .
C52 C 0.6733(4) 0.8713(3) -0.0328(2) 0.0426(12) Uani 1 1 d .
C53 C 0.7695(4) 0.8042(3) -0.0565(3) 0.0515(13) Uani 1 1 d .
C54 C 0.7814(5) 0.7962(4) -0.1203(3) 0.0593(15) Uani 1 1 d .
C55 C 0.8731(6) 0.7356(5) -0.1424(4) 0.088(2) Uani 1 1 d .
H55A H 0.8826 0.7284 -0.1855 0.106 Uiso 1 1 calc R
C56 C 0.9507(6) 0.6858(5) -0.1041(5) 0.102(3) Uani 1 1 d .
C57 C 0.9348(5) 0.6953(4) -0.0409(4) 0.091(2) Uani 1 1 d .
H57A H 0.9868 0.6601 -0.0138 0.109 Uiso 1 1 calc R
C58 C 0.8448(5) 0.7550(4) -0.0157(3) 0.0708(17) Uani 1 1 d .
C101 C 0.3110(7) 0.8060(5) 0.0137(4) 0.109(3) Uani 1 1 d .
H10A H 0.3851 0.767 0.0176 0.13 Uiso 1 1 calc R
H10B H 0.3028 0.8225 -0.0327 0.13 Uiso 1 1 calc R
C102 C 0.2217(8) 0.7622(6) 0.0539(6) 0.148(4) Uani 1 1 d .
H10C H 0.2535 0.7005 0.0691 0.178 Uiso 1 1 calc R
H10D H 0.1638 0.7697 0.0282 0.178 Uiso 1 1 calc R
C103 C 0.1740(9) 0.8059(6) 0.1113(6) 0.168(5) Uani 1 1 d .
H10E H 0.0921 0.8208 0.1189 0.201 Uiso 1 1 calc R
H10F H 0.2005 0.769 0.1515 0.201 Uiso 1 1 calc R
C104 C 0.2153(6) 0.8809(4) 0.0909(4) 0.099(2) Uani 1 1 d .
H10G H 0.1538 0.9314 0.0803 0.119 Uiso 1 1 calc R
H10H H 0.2441 0.8878 0.1272 0.119 Uiso 1 1 calc R
C201 C 0.7134(4) 0.6665(3) 0.3998(3) 0.0720(19) Uani 1 1 d .
H20B H 0.6503 0.714 0.4107 0.086 Uiso 1 1 calc R
H20C H 0.7012 0.6126 0.4293 0.086 Uiso 1 1 calc R
C202 C 0.7250(7) 0.6618(4) 0.3307(4) 0.097(3) Uani 1 1 d .
H20D H 0.7584 0.6026 0.3249 0.116 Uiso 1 1 calc R
H20E H 0.6523 0.6826 0.3161 0.116 Uiso 1 1 calc R
C203 C 0.7993(6) 0.7186(5) 0.2945(3) 0.093(2) Uani 1 1 d .
H20F H 0.8544 0.6924 0.2607 0.112 Uiso 1 1 calc R
H20G H 0.756 0.7745 0.2734 0.112 Uiso 1 1 calc R
C204 C 0.8547(4) 0.7288(3) 0.3434(2) 0.0548(14) Uani 1 1 d .
H20H H 0.9358 0.7078 0.3319 0.066 Uiso 1 1 calc R
H20I H 0.8374 0.7897 0.3448 0.066 Uiso 1 1 calc R
C250 C 0.8744(4) 0.4771(4) 0.7358(3) 0.0587(14) Uani 1 1 d .
H25A H 0.9311 0.4701 0.696 0.07 Uiso 1 1 calc R
C251 C 0.8512(6) 0.5682(4) 0.7408(4) 0.113(3) Uani 1 1 d .
H25B H 0.9186 0.5792 0.7468 0.169 Uiso 1 1 calc R
H25C H 0.7928 0.5788 0.7779 0.169 Uiso 1 1 calc R
H25D H 0.8273 0.6061 0.7009 0.169 Uiso 1 1 calc R
C252 C 0.9244(5) 0.4172(4) 0.7919(3) 0.0803(19) Uani 1 1 d .
H25E H 0.9388 0.3584 0.7873 0.12 Uiso 1 1 calc R
H25F H 0.8733 0.4248 0.8324 0.12 Uiso 1 1 calc R
H25G H 0.9941 0.4292 0.7929 0.12 Uiso 1 1 calc R
C270 C 0.5104(6) 0.3982(4) 0.8331(4) 0.086(2) Uani 1 1 d .
H27A H 0.5317 0.41 0.8706 0.104 Uiso 1 1 calc R
C271 C 0.5117(7) 0.3048(5) 0.8490(4) 0.133(4) Uani 1 1 d .
H27B H 0.4578 0.2927 0.8883 0.199 Uiso 1 1 calc R
H27C H 0.5857 0.2702 0.8565 0.199 Uiso 1 1 calc R
H27D H 0.4924 0.291 0.8128 0.199 Uiso 1 1 calc R
C272 C 0.3970(6) 0.4512(6) 0.8268(5) 0.184(6) Uani 1 1 d .
H27E H 0.3461 0.4354 0.8666 0.276 Uiso 1 1 calc R
H27F H 0.3741 0.4419 0.7898 0.276 Uiso 1 1 calc R
H27G H 0.3958 0.5116 0.8197 0.276 Uiso 1 1 calc R
C290 C 0.6339(4) 0.4489(3) 0.5893(3) 0.0532(13) Uani 1 1 d .
H29A H 0.7065 0.4403 0.5593 0.064 Uiso 1 1 calc R
C291 C 0.5788(5) 0.3797(4) 0.5892(3) 0.0713(17) Uani 1 1 d .
H29B H 0.567 0.3849 0.5451 0.107 Uiso 1 1 calc R
H29C H 0.5074 0.3866 0.6184 0.107 Uiso 1 1 calc R
H29D H 0.6266 0.3233 0.604 0.107 Uiso 1 1 calc R
C292 C 0.5624(5) 0.5364(3) 0.5627(3) 0.0690(16) Uani 1 1 d .
H29E H 0.5495 0.5379 0.5196 0.104 Uiso 1 1 calc R
H29F H 0.6003 0.5804 0.5595 0.104 Uiso 1 1 calc R
H29G H 0.4914 0.547 0.5919 0.104 Uiso 1 1 calc R
C540 C 0.6974(5) 0.8490(4) -0.1620(3) 0.0752(18) Uani 1 1 d .
H54A H 0.6362 0.8793 -0.1321 0.09 Uiso 1 1 calc R
C541 C 0.7366(6) 0.9182(6) -0.2123(5) 0.151(4) Uani 1 1 d .
H54B H 0.678 0.9515 -0.2376 0.226 Uiso 1 1 calc R
H54C H 0.8021 0.8932 -0.2411 0.226 Uiso 1 1 calc R
H54D H 0.7557 0.9555 -0.1912 0.226 Uiso 1 1 calc R
C542 C 0.6449(13) 0.7989(7) -0.1861(6) 0.221(7) Uani 1 1 d .
H54E H 0.5898 0.8376 -0.2122 0.332 Uiso 1 1 calc R
H54F H 0.6087 0.7626 -0.1492 0.332 Uiso 1 1 calc R
H54G H 0.7015 0.7631 -0.2129 0.332 Uiso 1 1 calc R
C560 C 1.0516(7) 0.6212(6) -0.1312(7) 0.192(7) Uani 1 1 d .
H56A H 1.0386 0.6384 -0.1772 0.23 Uiso 1 1 calc R
C561 C 1.0442(9) 0.5431(8) -0.1201(8) 0.239(9) Uani 1 1 d .
H56B H 1.1105 0.5095 -0.143 0.359 Uiso 1 1 calc R
H56C H 0.9787 0.5423 -0.1356 0.359 Uiso 1 1 calc R
H56D H 1.0377 0.5185 -0.0734 0.359 Uiso 1 1 calc R
C562 C 1.1492(8) 0.6477(6) -0.1425(7) 0.217(7) Uani 1 1 d .
H56E H 1.2106 0.6067 -0.1624 0.326 Uiso 1 1 calc R
H56F H 1.1649 0.6508 -0.1012 0.326 Uiso 1 1 calc R
H56G H 1.1405 0.7041 -0.1718 0.326 Uiso 1 1 calc R
C580 C 0.8270(8) 0.7646(6) 0.0536(4) 0.121(3) Uani 1 1 d .
H58A H 0.7631 0.8157 0.0559 0.145 Uiso 1 1 calc R
C581 C 0.9092(14) 0.7862(10) 0.0699(5) 0.241(8) Uani 1 1 d .
H58B H 0.8901 0.7907 0.1155 0.362 Uiso 1 1 calc R
H58C H 0.9183 0.8413 0.0423 0.362 Uiso 1 1 calc R
H58D H 0.9784 0.7424 0.0637 0.362 Uiso 1 1 calc R
C582 C 0.7925(14) 0.7027(12) 0.0998(6) 0.289(11) Uani 1 1 d .
H58E H 0.7811 0.7164 0.1424 0.433 Uiso 1 1 calc R
H58F H 0.8484 0.6485 0.0988 0.433 Uiso 1 1 calc R
H58G H 0.7228 0.6977 0.092 0.433 Uiso 1 1 calc R
O300 O 0.3287(5) 0.7604(4) 0.7589(4) 0.135(2) Uani 1 1 d .
C303 C 0.4997(9) 0.6602(6) 0.7790(6) 0.154(4) Uani 1 1 d .
H30A H 0.5675 0.6808 0.7704 0.185 Uiso 1 1 calc R
H30B H 0.5106 0.6043 0.81 0.185 Uiso 1 1 calc R
C302 C 0.4734(10) 0.6532(6) 0.7170(7) 0.170(5) Uani 1 1 d .
H30C H 0.538 0.6542 0.6817 0.204 Uiso 1 1 calc R
H30D H 0.4503 0.6 0.723 0.204 Uiso 1 1 calc R
C304 C 0.4002(10) 0.7239(8) 0.8055(7) 0.180(5) Uani 1 1 d .
H30E H 0.3607 0.695 0.8462 0.216 Uiso 1 1 calc R
H30F H 0.4244 0.7692 0.8152 0.216 Uiso 1 1 calc R
C301 C 0.3837(11) 0.7273(10) 0.7030(7) 0.252(9) Uani 1 1 d .
H30G H 0.413 0.772 0.6695 0.303 Uiso 1 1 calc R
H30H H 0.3299 0.7119 0.6852 0.303 Uiso 1 1 calc R

loop_
_atom_site_aniso_label
_atom_site_aniso_U_11
_atom_site_aniso_U_22
_atom_site_aniso_U_33
_atom_site_aniso_U_23
_atom_site_aniso_U_13
_atom_site_aniso_U_12
Mo1 0.0371(2) 0.0234(2) 0.0440(3) -0.00777(17) -0.01412(18) -0.00411(16)
Mo2 0.0450(3) 0.0398(2) 0.0325(2) -0.00886(18) -0.00965(19) -0.00968(19)
N1 0.051(2) 0.032(2) 0.041(2) -0.0125(17) -0.0122(19) -0.0066(18)
N2 0.099(4) 0.050(3) 0.146(5) -0.039(3) -0.083(4) 0.016(3)
N3 0.050(2) 0.039(2) 0.037(2) -0.0109(18) -0.0142(18) -0.0089(18)
N4 0.107(4) 0.082(4) 0.050(3) 0.002(3) -0.028(3) -0.054(3)
O1 0.0409(18) 0.0270(15) 0.0445(19) -0.0092(13) -0.0162(15) -0.0059(13)
O2 0.0374(18) 0.0278(16) 0.054(2) -0.0111(14) -0.0165(15) -0.0042(14)
O3 0.0368(18) 0.0267(15) 0.0479(19) -0.0058(13) -0.0147(15) -0.0028(14)
O4 0.0339(17) 0.0303(16) 0.050(2) -0.0120(15) -0.0131(15) -0.0021(13)
O5 0.0458(19) 0.0430(18) 0.0347(18) -0.0091(15) -0.0095(15) -0.0126(15)
O6 0.050(2) 0.0415(18) 0.0357(18) -0.0066(14) -0.0129(15) -0.0133(15)
O7 0.049(2) 0.0420(18) 0.0419(19) -0.0097(15) -0.0104(16) -0.0096(16)
O8 0.0450(19) 0.0447(19) 0.0411(19) -0.0126(15) -0.0093(15) -0.0075(15)
O100 0.090(3) 0.081(3) 0.100(3) -0.048(3) 0.022(3) -0.045(3)
O200 0.049(2) 0.0396(18) 0.056(2) -0.0076(16) -0.0178(17) -0.0064(15)
C1 0.036(3) 0.032(3) 0.045(3) -0.013(2) -0.007(2) -0.012(2)
C2 0.043(3) 0.029(2) 0.051(3) -0.008(2) -0.017(2) -0.007(2)
C3 0.044(3) 0.032(2) 0.041(3) -0.001(2) -0.015(2) -0.011(2)
C4 0.042(3) 0.030(2) 0.041(3) -0.008(2) -0.013(2) -0.007(2)
C5 0.043(3) 0.037(3) 0.042(3) -0.008(2) -0.015(2) -0.003(2)
C6 0.043(3) 0.035(3) 0.048(3) -0.013(2) -0.011(2) -0.002(2)
C7 0.043(3) 0.035(2) 0.042(3) -0.010(2) -0.006(2) -0.012(2)
C8 0.043(3) 0.037(3) 0.048(3) -0.012(2) -0.015(2) -0.006(2)
C9 0.045(3) 0.028(2) 0.050(3) -0.008(2) -0.015(2) -0.002(2)
C10 0.050(3) 0.029(2) 0.051(3) -0.015(2) -0.016(2) -0.007(2)
C11 0.060(3) 0.048(3) 0.056(3) -0.018(3) -0.001(3) -0.010(3)
C12 0.056(3) 0.035(3) 0.087(4) -0.023(3) -0.011(3) -0.001(3)
C13 0.052(3) 0.030(3) 0.076(4) -0.012(3) -0.025(3) -0.009(2)
C14 0.052(3) 0.044(3) 0.055(3) -0.005(2) -0.018(3) -0.023(3)
C15 0.048(3) 0.036(3) 0.047(3) -0.012(2) -0.014(2) -0.012(2)
C16 0.044(3) 0.043(3) 0.048(3) -0.018(2) -0.008(2) -0.004(2)
C17 0.061(3) 0.048(3) 0.053(3) -0.021(3) -0.011(3) -0.011(3)
C18 0.068(4) 0.080(4) 0.073(4) -0.040(4) -0.022(3) -0.012(3)
C19 0.090(5) 0.100(5) 0.056(4) -0.025(4) -0.029(4) -0.013(4)
C20 0.104(5) 0.069(4) 0.054(4) -0.003(3) -0.022(4) -0.023(4)
C21 0.066(4) 0.049(3) 0.046(3) -0.014(3) -0.016(3) -0.010(3)
C22 0.063(4) 0.032(3) 0.085(4) -0.026(3) -0.035(3) 0.003(3)
C23 0.042(3) 0.029(2) 0.046(3) -0.011(2) -0.014(2) -0.008(2)
C24 0.040(3) 0.039(3) 0.049(3) -0.006(2) -0.014(2) -0.006(2)
C25 0.049(3) 0.054(3) 0.047(3) -0.013(2) -0.012(3) -0.009(2)
C26 0.063(4) 0.078(4) 0.052(4) -0.021(3) -0.009(3) -0.012(3)
C27 0.047(3) 0.064(4) 0.076(4) -0.025(3) 0.006(3) -0.013(3)
C28 0.046(3) 0.068(4) 0.076(4) -0.028(3) -0.009(3) -0.012(3)
C29 0.035(3) 0.050(3) 0.060(3) -0.015(2) -0.008(3) -0.009(2)
C30 0.043(3) 0.042(3) 0.034(3) -0.010(2) -0.006(2) -0.007(2)
C31 0.043(3) 0.042(3) 0.033(3) -0.008(2) -0.010(2) -0.004(2)
C32 0.041(3) 0.040(3) 0.038(3) -0.007(2) -0.010(2) -0.009(2)
C33 0.041(3) 0.042(3) 0.033(3) -0.010(2) -0.011(2) -0.004(2)
C34 0.047(3) 0.040(3) 0.041(3) -0.008(2) -0.009(2) -0.010(2)
C35 0.046(3) 0.037(3) 0.040(3) -0.007(2) -0.013(2) -0.012(2)
C36 0.035(3) 0.038(2) 0.036(3) -0.014(2) -0.008(2) -0.003(2)
C37 0.040(3) 0.035(2) 0.034(3) -0.008(2) -0.005(2) -0.005(2)
C38 0.037(3) 0.037(2) 0.038(3) -0.014(2) -0.009(2) -0.007(2)
C39 0.051(3) 0.045(3) 0.032(3) -0.013(2) -0.008(2) -0.019(2)
C40 0.050(3) 0.050(3) 0.046(3) -0.020(2) -0.008(2) -0.007(3)
C41 0.071(4) 0.049(3) 0.069(4) -0.022(3) -0.007(3) -0.010(3)
C42 0.094(5) 0.061(4) 0.067(4) -0.032(3) 0.003(4) -0.038(4)
C43 0.077(4) 0.080(4) 0.051(3) -0.020(3) -0.007(3) -0.039(4)
C44 0.061(3) 0.060(3) 0.044(3) -0.016(3) -0.015(3) -0.017(3)
C45 0.038(3) 0.039(3) 0.032(3) -0.006(2) -0.009(2) -0.006(2)
C46 0.036(3) 0.048(3) 0.043(3) -0.014(2) -0.010(2) 0.001(2)
C47 0.058(3) 0.076(4) 0.033(3) -0.008(3) -0.005(2) -0.010(3)
C48 0.068(4) 0.052(3) 0.046(3) 0.003(3) -0.013(3) -0.006(3)
C49 0.054(3) 0.038(3) 0.060(4) -0.005(3) -0.017(3) -0.003(2)
C50 0.038(3) 0.049(3) 0.041(3) -0.014(2) -0.011(2) -0.001(2)
C51 0.068(4) 0.055(3) 0.036(3) -0.010(3) -0.019(3) -0.023(3)
C52 0.054(3) 0.044(3) 0.030(3) -0.009(2) -0.012(2) -0.008(2)
C53 0.054(3) 0.039(3) 0.061(4) -0.013(2) -0.009(3) -0.008(2)
C54 0.064(4) 0.066(4) 0.055(4) -0.027(3) 0.009(3) -0.029(3)
C55 0.081(5) 0.082(5) 0.105(6) -0.058(4) 0.034(5) -0.032(4)
C56 0.068(5) 0.061(4) 0.171(9) -0.056(5) 0.043(6) -0.026(4)
C57 0.061(4) 0.054(4) 0.135(7) -0.010(4) -0.015(4) 0.007(3)
C58 0.065(4) 0.055(4) 0.085(5) -0.013(3) -0.018(3) -0.002(3)
C101 0.102(6) 0.101(6) 0.133(7) -0.054(5) -0.004(5) -0.026(5)
C102 0.135(8) 0.132(8) 0.203(11) -0.054(8) 0.007(8) -0.083(7)
C103 0.152(9) 0.122(8) 0.236(13) -0.092(8) 0.072(9) -0.077(7)
C104 0.089(5) 0.088(5) 0.111(6) -0.036(4) 0.031(5) -0.032(4)
C201 0.045(3) 0.046(3) 0.111(6) 0.011(3) -0.025(3) -0.007(3)
C202 0.133(7) 0.060(4) 0.125(6) -0.007(4) -0.091(5) -0.024(4)
C203 0.071(5) 0.147(7) 0.072(5) -0.043(5) -0.016(4) -0.021(5)
C204 0.056(3) 0.052(3) 0.055(3) 0.000(3) -0.022(3) -0.012(3)
C250 0.056(3) 0.077(4) 0.048(3) -0.015(3) -0.016(3) -0.017(3)
C251 0.113(6) 0.068(5) 0.174(8) 0.005(5) -0.086(6) -0.028(4)
C252 0.074(4) 0.072(4) 0.102(5) -0.008(4) -0.043(4) -0.017(3)
C270 0.076(5) 0.092(5) 0.091(5) -0.037(4) 0.022(4) -0.035(4)
C271 0.135(7) 0.086(6) 0.125(7) 0.007(5) 0.037(6) -0.023(5)
C272 0.079(6) 0.136(8) 0.209(11) 0.048(7) 0.063(6) 0.021(6)
C290 0.042(3) 0.058(3) 0.068(4) -0.016(3) -0.018(3) -0.016(3)
C291 0.074(4) 0.073(4) 0.081(4) -0.013(3) -0.035(3) -0.025(3)
C292 0.059(4) 0.065(4) 0.089(5) -0.014(3) -0.032(3) -0.011(3)
C540 0.076(4) 0.112(5) 0.051(4) -0.039(4) -0.002(3) -0.032(4)
C541 0.066(5) 0.144(8) 0.180(9) 0.050(7) -0.004(6) -0.024(5)
C542 0.387(19) 0.150(9) 0.205(12) 0.040(8) -0.220(14) -0.120(11)
C560 0.082(6) 0.086(6) 0.376(18) -0.100(9) 0.090(9) -0.029(5)
C561 0.131(9) 0.215(13) 0.44(2) -0.257(16) -0.143(12) 0.094(9)
C562 0.094(7) 0.103(7) 0.335(18) 0.009(9) 0.067(9) 0.024(6)
C580 0.123(7) 0.114(7) 0.090(6) -0.009(5) -0.065(6) 0.045(6)
C581 0.39(2) 0.349(19) 0.090(8) -0.052(10) 0.021(11) -0.289(18)
C582 0.40(2) 0.50(3) 0.089(8) -0.017(12) -0.020(11) -0.37(2)
O300 0.120(5) 0.106(4) 0.173(6) 0.024(4) -0.073(5) -0.033(4)
C303 0.158(10) 0.110(7) 0.202(12) -0.059(7) -0.097(9) 0.030(7)
C302 0.151(10) 0.107(8) 0.261(16) -0.042(9) -0.058(10) -0.025(7)
C304 0.162(11) 0.175(11) 0.241(14) -0.039(10) -0.102(11) -0.051(10)
C301 0.184(13) 0.303(18) 0.211(14) -0.155(14) -0.049(11) 0.130(13)

loop_
_atom_type_symbol
_atom_type_description
_atom_type_scat_dispersion_real
_atom_type_scat_dispersion_imag
_atom_type_scat_source
C C 0.0033 0.0016 'International Tables Vol C Tables 4.2.6.8 and 6.1.1.4'
H H 0 0 'International Tables Vol C Tables 4.2.6.8 and 6.1.1.4'
N N 0.0061 0.0033 'International Tables Vol C Tables 4.2.6.8 and 6.1.1.4'
O O 0.0106 0.006 'International Tables Vol C Tables 4.2.6.8 and 6.1.1.4'
Mo Mo -1.6832 0.6857 'International Tables Vol C Tables 4.2.6.8 and 6.1.1.4'

loop_
_geom_angle_atom_site_label_1
_geom_angle_atom_site_label_2
_geom_angle_atom_site_label_3
_geom_angle
_geom_angle_site_symmetry_1
_geom_angle_site_symmetry_3
O3 Mo1 O1 91.90(12) 2_766 .
O3 Mo1 O4 177.05(10) 2_766 .
O1 Mo1 O4 87.42(12) . .
O3 Mo1 Mo1 90.71(8) 2_766 2_766
O1 Mo1 Mo1 92.06(8) . 2_766
O4 Mo1 Mo1 92.18(8) . 2_766
O3 Mo1 O2 88.47(12) 2_766 2_766
O1 Mo1 O2 176.18(10) . 2_766
O4 Mo1 O2 92.02(12) . 2_766
Mo1 Mo1 O2 91.74(8) 2_766 2_766
O7 Mo2 O8 176.48(12) . 2_675
O7 Mo2 Mo2 92.62(9) . 2_675
O8 Mo2 Mo2 90.90(9) 2_675 2_675
O7 Mo2 O6 90.51(12) . 2_675
O8 Mo2 O6 89.36(12) 2_675 2_675
Mo2 Mo2 O6 91.89(9) 2_675 2_675
O7 Mo2 O5 88.88(12) . .
O8 Mo2 O5 91.04(12) 2_675 .
Mo2 Mo2 O5 91.53(9) 2_675 .
O6 Mo2 O5 176.55(11) 2_675 .
C7 N1 C16 123.2(4) . .
C7 N1 C10 118.3(4) . .
C16 N1 C10 118.4(3) . .
C36 N3 C45 122.8(4) . .
C36 N3 C39 119.6(4) . .
C45 N3 C39 116.8(4) . .
C1 O1 Mo1 117.0(3) . .
C1 O2 Mo1 116.4(3) . 2_766
C23 O3 Mo1 119.1(3) . 2_766
C23 O4 Mo1 116.8(3) . .
C30 O5 Mo2 116.7(3) . .
C30 O6 Mo2 116.5(3) . 2_675
C52 O7 Mo2 116.4(3) . .
C52 O8 Mo2 117.4(3) . 2_675
C101 O100 C104 110.2(5) . .
C201 O200 C204 106.3(4) . .
O1 C1 O2 122.6(4) . .
O1 C1 C2 118.9(4) . .
O2 C1 C2 118.4(4) . .
C3 C2 C22 125.2(4) . .
C3 C2 C1 119.1(4) . .
C22 C2 C1 115.7(4) . .
C2 C3 C4 132.7(4) . .
C2 C3 H3A 113.6 . .
C4 C3 H3A 113.6 . .
C5 C4 C9 117.4(4) . .
C5 C4 C3 117.3(4) . .
C9 C4 C3 125.3(4) . .
C6 C5 C4 122.2(4) . .
C6 C5 H5A 118.9 . .
C4 C5 H5A 118.9 . .
C5 C6 C7 120.6(4) . .
C5 C6 H6A 119.7 . .
C7 C6 H6A 119.7 . .
N1 C7 C6 120.2(4) . .
N1 C7 C8 121.8(4) . .
C6 C7 C8 118.0(4) . .
C9 C8 C7 121.0(4) . .
C9 C8 H8A 119.5 . .
C7 C8 H8A 119.5 . .
C8 C9 C4 120.7(4) . .
C8 C9 H9A 119.6 . .
C4 C9 H9A 119.6 . .
C11 C10 C15 119.7(4) . .
C11 C10 N1 120.9(4) . .
C15 C10 N1 119.3(4) . .
C12 C11 C10 120.0(5) . .
C12 C11 H11A 120 . .
C10 C11 H11A 120 . .
C13 C12 C11 120.3(5) . .
C13 C12 H12A 119.9 . .
C11 C12 H12A 119.9 . .
C12 C13 C14 120.0(5) . .
C12 C13 H13A 120 . .
C14 C13 H13A 120 . .
C15 C14 C13 120.5(5) . .
C15 C14 H14A 119.8 . .
C13 C14 H14A 119.8 . .
C14 C15 C10 119.5(5) . .
C14 C15 H15A 120.2 . .
C10 C15 H15A 120.3 . .
C21 C16 C17 118.2(5) . .
C21 C16 N1 122.7(4) . .
C17 C16 N1 119.1(4) . .
C18 C17 C16 120.4(5) . .
C18 C17 H17A 119.8 . .
C16 C17 H17A 119.8 . .
C17 C18 C19 120.9(6) . .
C17 C18 H18A 119.6 . .
C19 C18 H18A 119.6 . .
C18 C19 C20 118.3(6) . .
C18 C19 H19A 120.9 . .
C20 C19 H19A 120.8 . .
C21 C20 C19 121.2(6) . .
C21 C20 H20A 119.4 . .
C19 C20 H20A 119.4 . .
C20 C21 C16 121.1(5) . .
C20 C21 H21A 119.5 . .
C16 C21 H21A 119.5 . .
N2 C22 C2 179.4(7) . .
O3 C23 O4 121.1(4) . .
O3 C23 C24 119.2(4) . .
O4 C23 C24 119.6(4) . .
C25 C24 C29 120.6(5) . .
C25 C24 C23 120.5(4) . .
C29 C24 C23 118.9(4) . .
C26 C25 C24 118.8(5) . .
C26 C25 C250 119.2(5) . .
C24 C25 C250 122.0(5) . .
C25 C26 C27 122.1(5) . .
C25 C26 H26A 118.9 . .
C27 C26 H26A 118.9 . .
C28 C27 C26 117.7(5) . .
C28 C27 C270 121.8(6) . .
C26 C27 C270 120.5(6) . .
C27 C28 C29 122.3(5) . .
C27 C28 H28A 118.8 . .
C29 C28 H28A 118.8 . .
C28 C29 C24 118.5(5) . .
C28 C29 C290 119.8(5) . .
C24 C29 C290 121.7(5) . .
O5 C30 O6 123.3(4) . .
O5 C30 C31 118.1(4) . .
O6 C30 C31 118.5(4) . .
C32 C31 C51 123.7(4) . .
C32 C31 C30 120.8(4) . .
C51 C31 C30 115.5(4) . .
C31 C32 C33 132.6(4) . .
C31 C32 H32A 113.7 . .
C33 C32 H32A 113.7 . .
C34 C33 C38 117.3(4) . .
C34 C33 C32 117.6(4) . .
C38 C33 C32 125.1(4) . .
C35 C34 C33 122.2(4) . .
C35 C34 H34A 118.9 . .
C33 C34 H34A 118.9 . .
C34 C35 C36 120.2(4) . .
C34 C35 H35A 119.9 . .
C36 C35 H35A 119.9 . .
N3 C36 C37 122.7(4) . .
N3 C36 C35 119.6(4) . .
C37 C36 C35 117.7(4) . .
C38 C37 C36 121.9(4) . .
C38 C37 H37A 119 . .
C36 C37 H37A 119 . .
C37 C38 C33 120.7(4) . .
C37 C38 H38A 119.7 . .
C33 C38 H38A 119.7 . .
C40 C39 C44 119.8(4) . .
C40 C39 N3 121.3(4) . .
C44 C39 N3 118.8(4) . .
C39 C40 C41 119.7(5) . .
C39 C40 H40A 120.1 . .
C41 C40 H40A 120.1 . .
C42 C41 C40 120.8(5) . .
C42 C41 H41A 119.6 . .
C40 C41 H41A 119.6 . .
C43 C42 C41 120.1(5) . .
C43 C42 H42A 119.9 . .
C41 C42 H42A 119.9 . .
C42 C43 C44 119.7(6) . .
C42 C43 H43A 120.1 . .
C44 C43 H43A 120.1 . .
C43 C44 C39 119.8(5) . .
C43 C44 H44A 120.1 . .
C39 C44 H44A 120.1 . .
C46 C45 C50 119.7(4) . .
C46 C45 N3 119.6(4) . .
C50 C45 N3 120.6(4) . .
C47 C46 C45 120.2(5) . .
C47 C46 H46A 119.9 . .
C45 C46 H46A 119.9 . .
C46 C47 C48 120.4(5) . .
C46 C47 H47A 119.8 . .
C48 C47 H47A 119.8 . .
C49 C48 C47 119.4(5) . .
C49 C48 H48A 120.3 . .
C47 C48 H48A 120.3 . .
C50 C49 C48 120.8(5) . .
C50 C49 H49A 119.6 . .
C48 C49 H49A 119.6 . .
C49 C50 C45 119.5(4) . .
C49 C50 H50A 120.2 . .
C45 C50 H50A 120.2 . .
N4 C51 C31 179.2(6) . .
O7 C52 O8 122.6(4) . .
O7 C52 C53 119.9(4) . .
O8 C52 C53 117.5(4) . .
C58 C53 C54 122.6(5) . .
C58 C53 C52 119.6(5) . .
C54 C53 C52 117.8(5) . .
C55 C54 C53 117.2(6) . .
C55 C54 C540 121.9(6) . .
C53 C54 C540 120.9(5) . .
C56 C55 C54 122.4(7) . .
C56 C55 H55A 118.8 . .
C54 C55 H55A 118.8 . .
C55 C56 C57 118.4(6) . .
C55 C56 C560 120.4(10) . .
C57 C56 C560 121.3(10) . .
C56 C57 C58 122.2(7) . .
C56 C57 H57A 118.9 . .
C58 C57 H57A 118.9 . .
C53 C58 C57 117.2(6) . .
C53 C58 C580 120.7(5) . .
C57 C58 C580 122.1(6) . .
O100 C101 C102 107.4(7) . .
O100 C101 H10A 110.2 . .
C102 C101 H10A 110.2 . .
O100 C101 H10B 110.2 . .
C102 C101 H10B 110.2 . .
H10A C101 H10B 108.5 . .
C101 C102 C103 105.0(7) . .
C101 C102 H10C 110.7 . .
C103 C102 H10C 110.7 . .
C101 C102 H10D 110.7 . .
C103 C102 H10D 110.7 . .
H10C C102 H10D 108.8 . .
C104 C103 C102 102.9(8) . .
C104 C103 H10E 111.2 . .
C102 C103 H10E 111.2 . .
C104 C103 H10F 111.2 . .
C102 C103 H10F 111.2 . .
H10E C103 H10F 109.1 . .
O100 C104 C103 112.3(6) . .
O100 C104 H10G 109.2 . .
C103 C104 H10G 109.2 . .
O100 C104 H10H 109.2 . .
C103 C104 H10H 109.2 . .
H10G C104 H10H 107.9 . .
O200 C201 C202 105.7(5) . .
O200 C201 H20B 110.6 . .
C202 C201 H20B 110.6 . .
O200 C201 H20C 110.6 . .
C202 C201 H20C 110.6 . .
H20B C201 H20C 108.7 . .
C203 C202 C201 103.9(5) . .
C203 C202 H20D 111 . .
C201 C202 H20D 111 . .
C203 C202 H20E 111 . .
C201 C202 H20E 111 . .
H20D C202 H20E 109 . .
C204 C203 C202 105.9(6) . .
C204 C203 H20F 110.6 . .
C202 C203 H20F 110.6 . .
C204 C203 H20G 110.6 . .
C202 C203 H20G 110.6 . .
H20F C203 H20G 108.7 . .
O200 C204 C203 108.2(5) . .
O200 C204 H20H 110.1 . .
C203 C204 H20H 110.1 . .
O200 C204 H20I 110.1 . .
C203 C204 H20I 110.1 . .
H20H C204 H20I 108.4 . .
C252 C250 C251 111.3(5) . .
C252 C250 C25 113.5(5) . .
C251 C250 C25 111.4(5) . .
C252 C250 H25A 106.7 . .
C251 C250 H25A 106.7 . .
C25 C250 H25A 106.7 . .
C250 C251 H25B 109.5 . .
C250 C251 H25C 109.5 . .
H25B C251 H25C 109.5 . .
C250 C251 H25D 109.5 . .
H25B C251 H25D 109.5 . .
H25C C251 H25D 109.5 . .
C250 C252 H25E 109.5 . .
C250 C252 H25F 109.5 . .
H25E C252 H25F 109.5 . .
C250 C252 H25G 109.5 . .
H25E C252 H25G 109.5 . .
H25F C252 H25G 109.5 . .
C272 C270 C271 110.0(7) . .
C272 C270 C27 112.3(6) . .
C271 C270 C27 111.9(5) . .
C272 C270 H27A 107.4 . .
C271 C270 H27A 107.5 . .
C27 C270 H27A 107.5 . .
C270 C271 H27B 109.5 . .
C270 C271 H27C 109.5 . .
H27B C271 H27C 109.5 . .
C270 C271 H27D 109.5 . .
H27B C271 H27D 109.5 . .
H27C C271 H27D 109.5 . .
C270 C272 H27E 109.5 . .
C270 C272 H27F 109.5 . .
H27E C272 H27F 109.5 . .
C270 C272 H27G 109.5 . .
H27E C272 H27G 109.5 . .
H27F C272 H27G 109.5 . .
C29 C290 C292 110.6(4) . .
C29 C290 C291 113.0(4) . .
C292 C290 C291 109.4(4) . .
C29 C290 H29A 107.9 . .
C292 C290 H29A 107.9 . .
C291 C290 H29A 107.9 . .
C290 C291 H29B 109.5 . .
C290 C291 H29C 109.5 . .
H29B C291 H29C 109.5 . .
C290 C291 H29D 109.5 . .
H29B C291 H29D 109.5 . .
H29C C291 H29D 109.5 . .
C290 C292 H29E 109.5 . .
C290 C292 H29F 109.5 . .
H29E C292 H29F 109.5 . .
C290 C292 H29G 109.5 . .
H29E C292 H29G 109.5 . .
H29F C292 H29G 109.5 . .
C542 C540 C541 114.7(8) . .
C542 C540 C54 114.1(6) . .
C541 C540 C54 112.8(6) . .
C542 C540 H54A 104.6 . .
C541 C540 H54A 104.6 . .
C54 C540 H54A 104.6 . .
C540 C541 H54B 109.5 . .
C540 C541 H54C 109.5 . .
H54B C541 H54C 109.5 . .
C540 C541 H54D 109.5 . .
H54B C541 H54D 109.5 . .
H54C C541 H54D 109.5 . .
C540 C542 H54E 109.5 . .
C540 C542 H54F 109.5 . .
H54E C542 H54F 109.5 . .
C540 C542 H54G 109.5 . .
H54E C542 H54G 109.5 . .
H54F C542 H54G 109.5 . .
C561 C560 C562 126.2(9) . .
C561 C560 C56 117.2(8) . .
C562 C560 C56 112.0(8) . .
C561 C560 H56A 97.1 . .
C562 C560 H56A 97.1 . .
C56 C560 H56A 97.1 . .
C560 C561 H56B 109.5 . .
C560 C561 H56C 109.5 . .
H56B C561 H56C 109.5 . .
C560 C561 H56D 109.5 . .
H56B C561 H56D 109.5 . .
H56C C561 H56D 109.5 . .
C560 C562 H56E 109.5 . .
C560 C562 H56F 109.5 . .
H56E C562 H56F 109.5 . .
C560 C562 H56G 109.5 . .
H56E C562 H56G 109.5 . .
H56F C562 H56G 109.5 . .
C582 C580 C581 111.3(9) . .
C582 C580 C58 116.4(10) . .
C581 C580 C58 115.7(10) . .
C582 C580 H58A 103.8 . .
C581 C580 H58A 103.8 . .
C58 C580 H58A 103.8 . .
C580 C581 H58B 109.5 . .
C580 C581 H58C 109.5 . .
H58B C581 H58C 109.5 . .
C580 C581 H58D 109.5 . .
H58B C581 H58D 109.5 . .
H58C C581 H58D 109.5 . .
C580 C582 H58E 109.5 . .
C580 C582 H58F 109.5 . .
H58E C582 H58F 109.5 . .
C580 C582 H58G 109.5 . .
H58E C582 H58G 109.5 . .
H58F C582 H58G 109.5 . .
C304 O300 C301 106.2(9) . .
C302 C303 C304 104.8(9) . .
C302 C303 H30A 110.8 . .
C304 C303 H30A 110.8 . .
C302 C303 H30B 110.8 . .
C304 C303 H30B 110.8 . .
H30A C303 H30B 108.9 . .
C301 C302 C303 103.6(10) . .
C301 C302 H30C 111 . .
C303 C302 H30C 111 . .
C301 C302 H30D 111.1 . .
C303 C302 H30D 111 . .
H30C C302 H30D 109 . .
O300 C304 C303 109.3(10) . .
O300 C304 H30E 109.8 . .
C303 C304 H30E 109.8 . .
O300 C304 H30F 109.8 . .
C303 C304 H30F 109.8 . .
H30E C304 H30F 108.3 . .
O300 C301 C302 112.2(12) . .
O300 C301 H30G 109.2 . .
C302 C301 H30G 109.2 . .
O300 C301 H30H 109.2 . .
C302 C301 H30H 109.1 . .
H30G C301 H30H 107.9 . .

loop_
_geom_bond_atom_site_label_1
_geom_bond_atom_site_label_2
_geom_bond_distance
_geom_bond_site_symmetry_2
Mo1 O3 2.100(3) 2_766
Mo1 O1 2.100(3) .
Mo1 O4 2.106(3) .
Mo1 Mo1 2.1067(11) 2_766
Mo1 O2 2.116(3) 2_766
Mo2 O7 2.102(3) .
Mo2 O8 2.106(3) 2_675
Mo2 Mo2 2.1079(10) 2_675
Mo2 O6 2.109(3) 2_675
Mo2 O5 2.115(3) .
N1 C7 1.396(5) .
N1 C16 1.431(6) .
N1 C10 1.441(6) .
N2 C22 1.140(6) .
N3 C36 1.392(5) .
N3 C45 1.437(5) .
N3 C39 1.443(5) .
N4 C51 1.134(6) .
O1 C1 1.278(5) .
O2 C1 1.283(5) .
O2 Mo1 2.116(3) 2_766
O3 C23 1.259(5) .
O3 Mo1 2.100(3) 2_766
O4 C23 1.282(5) .
O5 C30 1.266(5) .
O6 C30 1.272(5) .
O6 Mo2 2.109(3) 2_675
O7 C52 1.266(6) .
O8 C52 1.284(5) .
O8 Mo2 2.106(3) 2_675
O100 C101 1.376(8) .
O100 C104 1.395(7) .
O200 C201 1.435(6) .
O200 C204 1.437(6) .
C1 C2 1.481(6) .
C2 C3 1.356(6) .
C2 C22 1.437(7) .
C3 C4 1.445(6) .
C3 H3A 0.95 .
C4 C5 1.396(6) .
C4 C9 1.415(6) .
C5 C6 1.359(6) .
C5 H5A 0.95 .
C6 C7 1.406(6) .
C6 H6A 0.95 .
C7 C8 1.407(6) .
C8 C9 1.370(6) .
C8 H8A 0.95 .
C9 H9A 0.95 .
C10 C11 1.383(7) .
C10 C15 1.384(6) .
C11 C12 1.371(7) .
C11 H11A 0.95 .
C12 C13 1.365(7) .
C12 H12A 0.95 .
C13 C14 1.376(7) .
C13 H13A 0.95 .
C14 C15 1.371(6) .
C14 H14A 0.95 .
C15 H15A 0.95 .
C16 C21 1.377(7) .
C16 C17 1.405(7) .
C17 C18 1.365(7) .
C17 H17A 0.95 .
C18 C19 1.379(8) .
C18 H18A 0.95 .
C19 C20 1.393(8) .
C19 H19A 0.95 .
C20 C21 1.352(7) .
C20 H20A 0.95 .
C21 H21A 0.95 .
C23 C24 1.494(6) .
C24 C25 1.390(7) .
C24 C29 1.409(6) .
C25 C26 1.387(7) .
C25 C250 1.530(7) .
C26 C27 1.399(8) .
C26 H26A 0.95 .
C27 C28 1.380(8) .
C27 C270 1.539(8) .
C28 C29 1.388(7) .
C28 H28A 0.95 .
C29 C290 1.521(7) .
C30 C31 1.485(6) .
C31 C32 1.352(6) .
C31 C51 1.448(7) .
C32 C33 1.445(6) .
C32 H32A 0.95 .
C33 C34 1.398(6) .
C33 C38 1.404(6) .
C34 C35 1.376(6) .
C34 H34A 0.95 .
C35 C36 1.401(6) .
C35 H35A 0.95 .
C36 C37 1.398(6) .
C37 C38 1.370(6) .
C37 H37A 0.95 .
C38 H38A 0.95 .
C39 C40 1.370(6) .
C39 C44 1.391(6) .
C40 C41 1.375(7) .
C40 H40A 0.95 .
C41 C42 1.371(8) .
C41 H41A 0.95 .
C42 C43 1.367(8) .
C42 H42A 0.95 .
C43 C44 1.386(7) .
C43 H43A 0.95 .
C44 H44A 0.95 .
C45 C46 1.387(6) .
C45 C50 1.402(6) .
C46 C47 1.366(7) .
C46 H46A 0.95 .
C47 C48 1.397(7) .
C47 H47A 0.95 .
C48 C49 1.379(7) .
C48 H48A 0.95 .
C49 C50 1.372(6) .
C49 H49A 0.95 .
C50 H50A 0.95 .
C52 C53 1.501(7) .
C53 C58 1.391(8) .
C53 C54 1.396(7) .
C54 C55 1.394(8) .
C54 C540 1.491(8) .
C55 C56 1.379(11) .
C55 H55A 0.95 .
C56 C57 1.382(11) .
C56 C560 1.536(10) .
C57 C58 1.398(9) .
C57 H57A 0.95 .
C58 C580 1.513(10) .
C101 C102 1.517(10) .
C101 H10A 0.99 .
C101 H10B 0.99 .
C102 C103 1.530(12) .
C102 H10C 0.99 .
C102 H10D 0.99 .
C103 C104 1.433(10) .
C103 H10E 0.99 .
C103 H10F 0.99 .
C104 H10G 0.99 .
C104 H10H 0.99 .
C201 C202 1.491(9) .
C201 H20B 0.99 .
C201 H20C 0.99 .
C202 C203 1.491(9) .
C202 H20D 0.99 .
C202 H20E 0.99 .
C203 C204 1.477(8) .
C203 H20F 0.99 .
C203 H20G 0.99 .
C204 H20H 0.99 .
C204 H20I 0.99 .
C250 C252 1.492(8) .
C250 C251 1.500(8) .
C250 H25A 1 .
C251 H25B 0.98 .
C251 H25C 0.98 .
C251 H25D 0.98 .
C252 H25E 0.98 .
C252 H25F 0.98 .
C252 H25G 0.98 .
C270 C272 1.480(10) .
C270 C271 1.510(9) .
C270 H27A 1 .
C271 H27B 0.98 .
C271 H27C 0.98 .
C271 H27D 0.98 .
C272 H27E 0.98 .
C272 H27F 0.98 .
C272 H27G 0.98 .
C290 C292 1.526(7) .
C290 C291 1.532(7) .
C290 H29A 1 .
C291 H29B 0.98 .
C291 H29C 0.98 .
C291 H29D 0.98 .
C292 H29E 0.98 .
C292 H29F 0.98 .
C292 H29G 0.98 .
C540 C542 1.475(10) .
C540 C541 1.484(9) .
C540 H54A 1 .
C541 H54B 0.98 .
C541 H54C 0.98 .
C541 H54D 0.98 .
C542 H54E 0.98 .
C542 H54F 0.98 .
C542 H54G 0.98 .
C560 C561 1.299(13) .
C560 C562 1.399(13) .
C560 H56A 1 .
C561 H56B 0.98 .
C561 H56C 0.98 .
C561 H56D 0.98 .
C562 H56E 0.98 .
C562 H56F 0.98 .
C562 H56G 0.98 .
C580 C582 1.336(13) .
C580 C581 1.358(13) .
C580 H58A 1 .
C581 H58B 0.98 .
C581 H58C 0.98 .
C581 H58D 0.98 .
C582 H58E 0.98 .
C582 H58F 0.98 .
C582 H58G 0.98 .
O300 C304 1.416(11) .
O300 C301 1.418(12) .
C303 C302 1.503(14) .
C303 C304 1.512(14) .
C303 H30A 0.99 .
C303 H30B 0.99 .
C302 C301 1.442(13) .
C302 H30C 0.99 .
C302 H30D 0.99 .
C304 H30E 0.99 .
C304 H30F 0.99 .
C301 H30G 0.99 .
C301 H30H 0.99 .
